data_7008961
loop_
_publ_author_name
'Xu, Zhiqiang'
'Thompson, Laurence K.'
'Matthews, Craig J.'
'Miller, David O.'
'Goeta, Andr\'es E.'
'Wilson, Claire'
'Howard, Judith A. K.'
'Ohba, Masaaki'
'\=Okawa, Hisashi'

_publ_section_title
;
 Dinuclear and tetranuclear copper(II) complexes with bridging (N--N)
 diazine ligands: variable magnetic exchange topologies&#x200A;&#x2020;
;
_journal_issue 1
_journal_name_full 'Journal of the Chemical Society, Dalton Transactions'
_journal_page_first 69
_journal_paper_doi 10.1039/a907390f
_journal_year 2000
_chemical_formula_sum 'C30 H48 Cu4 N20 O18'
_chemical_formula_weight 1231.02
_space_group_crystal_system monoclinic
_space_group_IT_number 15
_space_group_name_Hall '-C 2yc'
_space_group_name_H-M_alt 'C 1 2/c 1'
_cell_angle_alpha 90
_cell_angle_beta 100.72(1)
_cell_angle_gamma 90
_cell_formula_units_Z 4
_cell_length_a 16.965(3)
_cell_length_b 16.040(9)
_cell_length_c 17.045(3)
_cell_measurement_reflns_used 19
_cell_measurement_temperature 299.2
_cell_measurement_theta_max 22.6
_cell_measurement_theta_min 18.3
_cell_volume 4557(3)
_computing_cell_refinement 'MSC/AFC Diffractometer Control'
_computing_data_collection 'MSC/AFC Diffractometer Control'
_computing_data_reduction 'teXsan for Windows (MSC, 1997)'
_computing_publication_material 'teXsan for Windows (MSC, 1997)'
_computing_structure_refinement 'teXsan for Windows (MSC, 1997)'
_computing_structure_solution
;

SIR92 (Altomare, et. al. 1993)

;
_diffrn_ambient_temperature 299.2
_diffrn_measurement_device 'Rigaku AFC6S'
_diffrn_measurement_method \w-2\q
_diffrn_orient_matrix_UB_11 0.02125
_diffrn_orient_matrix_UB_12 0.03412
_diffrn_orient_matrix_UB_13 0.04842
_diffrn_orient_matrix_UB_21 -0.03844
_diffrn_orient_matrix_UB_22 -0.02796
_diffrn_orient_matrix_UB_23 0.02944
_diffrn_orient_matrix_UB_31 0.04086
_diffrn_orient_matrix_UB_32 -0.04405
_diffrn_orient_matrix_UB_33 0.01882
_diffrn_radiation_detector 'scintillation counter'
_diffrn_radiation_monochromator graphite
_diffrn_radiation_source 'X-ray tube'
_diffrn_radiation_type 'Mo K\a'
_diffrn_radiation_wavelength 0.7107
_diffrn_reflns_av_R_equivalents 0.01900
_diffrn_reflns_av_sigmaI/netI 0.059
_diffrn_reflns_limit_h_max 22
_diffrn_reflns_limit_h_min 0
_diffrn_reflns_limit_k_max 20
_diffrn_reflns_limit_k_min 0
_diffrn_reflns_limit_l_max 21
_diffrn_reflns_limit_l_min -22
_diffrn_reflns_number 5636
_diffrn_reflns_reduction_process 'Lp corrections applied'
_diffrn_reflns_theta_max 27.56
_diffrn_reflns_theta_min 2.52
_diffrn_standards_decay_% -0.76
_diffrn_standards_interval_count 150
_diffrn_standards_number 3
_exptl_absorpt_coefficient_mu 1.938
_exptl_absorpt_correction_T_max 1.000
_exptl_absorpt_correction_T_min 0.810
_exptl_absorpt_correction_type
;

\y scans (North,Phillips & Matthews, 1968)

;
_exptl_crystal_colour 'dark green'
_exptl_crystal_density_diffrn 1.794
_exptl_crystal_density_meas ?
_exptl_crystal_description irregular
_exptl_crystal_F_000 2512.00
_exptl_crystal_size_max 0.40
_exptl_crystal_size_mid 0.40
_exptl_crystal_size_min 0.30
_refine_diff_density_max 0.00
_refine_diff_density_min -0.33
_refine_ls_extinction_coef 0.000000059(3)
_refine_ls_extinction_expression 'equ(3) Acta Cryst.(1968) A24, p213.'
_refine_ls_extinction_method 'Zachariasen (1967)'
_refine_ls_goodness_of_fit_all 1.459
_refine_ls_goodness_of_fit_ref 1.560
_refine_ls_hydrogen_treatment refxyz
_refine_ls_matrix_type full
_refine_ls_number_constraints 0
_refine_ls_number_parameters 425
_refine_ls_number_reflns 4135
_refine_ls_number_restraints 0
_refine_ls_R_factor_all 0.0559
_refine_ls_R_factor_gt 0.0320
_refine_ls_shift/su_max 0.0000
_refine_ls_shift/su_mean 0.0000
_refine_ls_structure_factor_coef F
_refine_ls_weighting_details 'w = 1/[\s^2^(Fo) + 0.00004|Fo|^2^]'
_refine_ls_weighting_scheme sigma
_refine_ls_wR_factor_all 0.0330
_refine_ls_wR_factor_ref 0.0310
_reflns_number_gt 4135
_reflns_number_total 5452
_reflns_threshold_expression I>2.00\s(I)
_cod_data_source_file a907390f.txt
_cod_data_source_block '_x612'
_cod_original_cell_volume 4557(2)
_cod_original_sg_symbol_H-M 'C 2/c      '
_cod_original_formula_sum 'C30 H48 Cu4 N20 O18 '
_cod_database_code 7008961

loop_
_space_group_symop_id
_space_group_symop_operation_xyz
1 '   +x,   +y,   +z'
2 '   -x,   +y,1/2-z'
3 '   -x,   -y,   -z'
4 '   +x,   -y,1/2+z'
5 '1/2+x,1/2+y,   +z'
6 1/2-x,1/2+y,1/2-z
7 '1/2-x,1/2-y,   -z'
8 1/2+x,1/2-y,1/2+z

loop_
_atom_site_label
_atom_site_fract_x
_atom_site_fract_y
_atom_site_fract_z
_atom_site_U_iso_or_equiv
_atom_site_occupancy
_atom_site_refinement_flags
_atom_site_adp_type
_atom_site_calc_flag
_atom_site_calc_attached_atom
Cu(1) 0.44288(1) 0.02580(2) 0.57709(1) 0.02547(7) 1.000 . Uani d ?
Cu(2) 0.33542(2) -0.05078(2) 0.71258(2) 0.02791(7) 1.000 . Uani d ?
O(1) 0.33877(8) 0.03893(8) 0.64105(8) 0.0246(4) 1.000 . Uani d ?
O(2) 0.3407(1) 0.3262(1) 0.7140(1) 0.0506(6) 1.000 . Uani d ?
O(3) 0.2538(1) 0.3904(1) 0.6295(1) 0.0836(8) 1.000 . Uani d ?
O(4) 0.2555(1) 0.2568(1) 0.6284(1) 0.0712(8) 1.000 . Uani d ?
O(5) 0.1755(2) 0.3014(2) 0.0725(2) 0.073(1) 0.800 S Uani d ?
O(5) 0.1863(9) 0.218(1) 0.0768(8) 0.101(6) 0.200 S Uani d ?
O(6) 0.126(1) 0.3067(8) -0.005(1) 0.082(5) 0.200 S Uani d ?
O(6) 0.1195(3) 0.2665(3) -0.0441(2) 0.087(1) 0.800 S Uani d ?
O(7) 0.1566(2) 0.1721(2) 0.0406(2) 0.077(1) 0.800 S Uani d ?
O(7) 0.1149(8) 0.180(1) -0.0335(8) 0.090(5) 0.200 S Uani d ?
O(8) 0.9221(2) 0.0118(2) 0.2019(2) 0.110(1) 1.000 . Uani d ?
O(9) 0.9583(3) 0.0499(3) 0.5549(2) 0.103(1) 1.000 . Uani d ?
N(1) 0.4505(1) 0.1514(1) 0.5692(1) 0.0273(5) 1.000 . Uani d ?
N(2) 0.6147(1) 0.1482(1) 0.7383(1) 0.0349(6) 1.000 . Uani d ?
N(3) 0.5357(1) 0.0458(1) 0.6612(1) 0.0238(5) 1.000 . Uani d ?
N(4) 0.5750(1) -0.0246(1) 0.6982(1) 0.0237(5) 1.000 . Uani d ?
N(5) 0.4787(1) -0.0873(1) 0.6027(1) 0.0320(5) 1.000 . Uani d ?
N(6) 0.3535(1) -0.0013(1) 0.4846(1) 0.0310(6) 1.000 . Uani d ?
N(7) 0.2191(1) -0.0595(2) 0.6657(1) 0.0397(6) 1.000 . Uani d ?
N(8) 0.3613(1) -0.1664(1) 0.7459(1) 0.0291(5) 1.000 . Uani d ?
N(9) 0.2828(1) 0.3244(2) 0.6559(1) 0.0451(7) 1.000 . Uani d ?
N(10) 0.1497(1) 0.2445(2) 0.0220(1) 0.0467(8) 1.000 . Uani d ?
C(1) 0.4031(1) 0.2031(2) 0.5202(1) 0.0351(7) 1.000 . Uani d ?
C(2) 0.4099(2) 0.2880(2) 0.5255(2) 0.0405(8) 1.000 . Uani d ?
C(3) 0.4670(2) 0.3215(2) 0.5842(2) 0.0431(8) 1.000 . Uani d ?
C(4) 0.5165(1) 0.2691(1) 0.6363(1) 0.0336(7) 1.000 . Uani d ?
C(5) 0.5073(1) 0.1847(1) 0.6274(1) 0.0244(6) 1.000 . Uani d ?
C(6) 0.5570(1) 0.1224(1) 0.6801(1) 0.0236(6) 1.000 . Uani d ?
C(7) 0.5396(1) -0.0928(1) 0.6617(1) 0.0248(6) 1.000 . Uani d ?
C(8) 0.2786(1) -0.0200(2) 0.5144(1) 0.0290(6) 1.000 . Uani d ?
C(9) 0.2686(1) 0.0403(1) 0.5805(1) 0.0272(6) 1.000 . Uani d ?
C(10) 0.1977(1) 0.0176(2) 0.6184(2) 0.0378(7) 1.000 . Uani d ?
C(11) 0.3274(2) -0.2355(2) 0.7108(2) 0.0391(7) 1.000 . Uani d ?
C(12) 0.3554(2) -0.3141(2) 0.7339(2) 0.0442(8) 1.000 . Uani d ?
C(13) 0.4191(2) -0.3213(2) 0.7958(2) 0.0412(8) 1.000 . Uani d ?
C(14) 0.4546(1) -0.2505(1) 0.8329(2) 0.0337(7) 1.000 . Uani d ?
C(15) 0.4251(1) -0.1738(1) 0.8058(1) 0.0252(6) 1.000 . Uani d ?
H(1) 0.364(1) 0.178(1) 0.482(1) 0.038 1.000 . Uiso d ?
H(2) 0.374(1) 0.319(1) 0.490(1) 0.044 1.000 . Uiso d ?
H(3) 0.473(1) 0.378(2) 0.588(1) 0.048 1.000 . Uiso d ?
H(4) 0.555(1) 0.290(1) 0.676(1) 0.040 1.000 . Uiso d ?
H(5) 0.236(1) -0.015(1) 0.474(1) 0.032 1.000 . Uiso d ?
H(6) 0.282(1) -0.077(1) 0.534(1) 0.032 1.000 . Uiso d ?
H(7) 0.261(1) 0.099(1) 0.559(1) 0.032 1.000 . Uiso d ?
H(8) 0.151(1) 0.007(1) 0.584(1) 0.045 1.000 . Uiso d ?
H(9) 0.187(1) 0.064(2) 0.656(1) 0.045 1.000 . Uiso d ?
H(10) 0.288(1) -0.224(2) 0.671(1) 0.047 1.000 . Uiso d ?
H(11) 0.330(1) -0.361(2) 0.707(1) 0.048 1.000 . Uiso d ?
H(12) 0.438(1) -0.370(2) 0.812(1) 0.046 1.000 . Uiso d ?
H(13) 0.496(1) -0.253(1) 0.872(1) 0.039 1.000 . Uiso d ?
H(14) 0.370(1) -0.043(1) 0.464(1) 0.036 1.000 . Uiso d ?
H(15) 0.348(1) 0.041(1) 0.450(1) 0.036 1.000 . Uiso d ?
H(16) 0.208(1) -0.106(2) 0.637(1) 0.046 1.000 . Uiso d ?
H(17) 0.192(1) -0.067(1) 0.701(1) 0.024 1.000 . Uiso d ?
H(18) 0.637(1) 0.115(1) 0.778(1) 0.041 1.000 . Uiso d ?
H(19) 0.623(1) 0.197(2) 0.746(1) 0.041 1.000 . Uiso d ?
H(20) 0.459(1) -0.130(1) 0.587(1) 0.038 1.000 . Uiso d ?
H(21) 0.889(3) 0.051(3) 0.194(3) 0.134 1.000 . Uiso d ?
H(22) 0.963(3) 0.014(3) 0.205(3) 0.134 1.000 . Uiso d ?
H(23) 0.968(4) 0.042(4) 0.530(3) 0.121 1.000 . Uiso d ?
H(24) 0.931(3) 0.044(3) 0.588(3) 0.121 1.000 . Uiso d ?

loop_
_atom_site_aniso_label
_atom_site_aniso_U_11
_atom_site_aniso_U_22
_atom_site_aniso_U_33
_atom_site_aniso_U_12
_atom_site_aniso_U_13
_atom_site_aniso_U_23
Cu(1) 0.0246(1) 0.0259(1) 0.0231(1) 0.0001(1) -0.0028(1) 0.0009(1)
Cu(2) 0.0279(1) 0.0274(2) 0.0249(1) -0.0048(1) -0.0043(1) 0.0020(1)
O(1) 0.0258(8) 0.0249(8) 0.0204(7) -0.0007(6) -0.0028(6) -0.0001(6)
O(2) 0.050(1) 0.052(1) 0.043(1) 0.0148(9) -0.0097(9) 0.0015(9)
O(3) 0.075(2) 0.075(2) 0.090(2) 0.018(1) -0.011(1) 0.047(1)
O(4) 0.068(1) 0.078(2) 0.064(2) -0.010(1) 0.003(1) -0.017(1)
O(5) 0.070(2) 0.082(2) 0.065(2) -0.012(2) 0.010(2) -0.014(2)
O(5) 0.10(1) 0.11(1) 0.07(1) 0.02(1) -0.060(8) 0.035(9)
O(6) 0.082(9) 0.042(8) 0.11(1) 0.007(8) -0.01(1) 0.055(8)
O(6) 0.103(3) 0.085(3) 0.057(2) 0.031(3) -0.028(2) 0.012(2)
O(7) 0.085(3) 0.049(2) 0.098(3) 0.027(2) 0.018(2) 0.030(2)
O(7) 0.09(1) 0.10(1) 0.08(1) -0.022(8) -0.003(8) -0.028(8)
O(8) 0.159(4) 0.065(2) 0.115(2) 0.031(2) 0.048(3) 0.034(2)
O(9) 0.117(3) 0.103(2) 0.085(3) -0.029(2) 0.012(2) 0.009(2)
N(1) 0.028(1) 0.026(1) 0.026(1) 0.0005(8) 0.0009(8) 0.0062(8)
N(2) 0.043(1) 0.022(1) 0.033(1) -0.0059(9) -0.0100(9) 0.0053(9)
N(3) 0.0252(9) 0.0206(9) 0.0232(9) 0.0016(7) -0.0020(7) 0.0013(7)
N(4) 0.0260(9) 0.0199(9) 0.0225(9) 0.0021(7) -0.0027(7) 0.0012(7)
N(5) 0.033(1) 0.024(1) 0.034(1) 0.0006(8) -0.0076(9) -0.0053(9)
N(6) 0.031(1) 0.035(1) 0.025(1) 0.0019(9) -0.0002(8) 0.0014(9)
N(7) 0.031(1) 0.057(1) 0.030(1) -0.013(1) 0.0014(9) 0.006(1)
N(8) 0.035(1) 0.024(1) 0.026(1) -0.0054(8) 0.0008(8) -0.0006(8)
N(9) 0.041(1) 0.058(2) 0.036(1) 0.007(1) 0.006(1) 0.008(1)
N(10) 0.038(1) 0.057(2) 0.045(2) 0.013(1) 0.009(1) 0.014(1)
C(1) 0.032(1) 0.038(1) 0.031(1) 0.002(1) -0.003(1) 0.009(1)
C(2) 0.046(2) 0.036(1) 0.038(2) 0.012(1) 0.003(1) 0.014(1)
C(3) 0.055(2) 0.024(1) 0.050(2) 0.006(1) 0.010(1) 0.005(1)
C(4) 0.037(1) 0.027(1) 0.035(1) 0.001(1) 0.003(1) 0.000(1)
C(5) 0.023(1) 0.026(1) 0.024(1) 0.0010(9) 0.0036(9) 0.0042(9)
C(6) 0.024(1) 0.026(1) 0.020(1) -0.0003(9) 0.0029(9) 0.0017(9)
C(7) 0.025(1) 0.024(1) 0.025(1) 0.0016(9) 0.0028(9) -0.0006(9)
C(8) 0.026(1) 0.036(1) 0.023(1) -0.003(1) -0.0029(9) -0.002(1)
C(9) 0.027(1) 0.025(1) 0.026(1) 0.0036(9) -0.0039(9) 0.0018(9)
C(10) 0.024(1) 0.053(2) 0.035(1) 0.005(1) 0.001(1) -0.002(1)
C(11) 0.045(2) 0.036(1) 0.033(1) -0.010(1) -0.000(1) -0.003(1)
C(12) 0.057(2) 0.026(1) 0.049(2) -0.011(1) 0.008(1) -0.008(1)
C(13) 0.049(2) 0.024(1) 0.053(2) -0.001(1) 0.014(1) 0.003(1)
C(14) 0.033(1) 0.029(1) 0.038(1) -0.001(1) 0.004(1) 0.002(1)
C(15) 0.028(1) 0.022(1) 0.026(1) -0.0035(9) 0.0067(9) -0.0006(9)

loop_
_atom_type_symbol
_atom_type_oxidation_number
_atom_type_number_in_cell
_atom_type_scat_dispersion_real
_atom_type_scat_dispersion_imag
_atom_type_scat_source
C 0 120 0.002 0.002
;International Tables for Crystallography

(1992, Vol. C, Table 6.1.1.2)

;
H 0 192 0.000 0.000
;International Tables for Crystallography

(1992, Vol. C, Table 6.1.1.2)

;
N 0 80 0.004 0.003
;International Tables for Crystallography

(1992, Vol. C, Table 6.1.1.2)

;
O 0 72 0.008 0.006
;International Tables for Crystallography

(1992, Vol. C, Table 6.1.1.2)

;
Cu 0 16 0.263 1.266
;International Tables for Crystallography

(1992, Vol. C, Tables 4.2.6.8 and 6.1.1.1)

;

loop_
_geom_angle_atom_site_label_1
_geom_angle_atom_site_label_2
_geom_angle_atom_site_label_3
_geom_angle
_geom_angle_site_symmetry_1
_geom_angle_site_symmetry_2
_geom_angle_site_symmetry_3
_geom_angle_publ_flag
O(1) Cu(1) N(1) 90.27(8) . . . ?
O(1) Cu(1) N(3) 103.17(8) . . . ?
O(1) Cu(1) N(5) 102.72(9) . . . ?
O(1) Cu(1) N(6) 81.71(8) . . . ?
N(1) Cu(1) N(3) 80.33(9) . . . ?
N(1) Cu(1) N(5) 157.7(1) . . . ?
N(1) Cu(1) N(6) 102.1(1) . . . ?
N(3) Cu(1) N(5) 79.12(9) . . . ?
N(3) Cu(1) N(6) 174.6(1) . . . ?
N(5) Cu(1) N(6) 97.7(1) . . . ?
O(1) Cu(2) N(4) 102.86(8) . . . ?
O(1) Cu(2) N(7) 86.6(1) . . . ?
O(1) Cu(2) N(8) 150.60(9) . . . ?
N(4) Cu(2) N(7) 152.0(1) 2_656 2_656 2_656 ?
N(4) Cu(2) N(8) 83.09(9) 2_656 2_656 2_656 ?
N(7) Cu(2) N(8) 101.6(1) . . . ?
Cu(1) O(1) Cu(2) 111.15(8) . . . ?
Cu(1) O(1) C(9) 106.0(2) . . . ?
Cu(2) O(1) C(9) 110.9(2) . . . ?
O(5a) O(5) O(6a) 99.2(9) . . . ?
O(5a) O(5) N(10) 49.7(6) . . . ?
O(6a) O(5) N(10) 49.5(7) . . . ?
O(5) O(5a) O(7) 129(1) . . . ?
O(5) O(5a) N(10) 62(1) . . . ?
O(7) O(5a) N(10) 69(1) . . . ?
O(5) O(6a) O(6) 127(2) . . . ?
O(5) O(6a) N(10) 58.0(8) . . . ?
O(6) O(6a) N(10) 70(1) . . . ?
O(6a) O(6) O(7a) 127(2) . . . ?
O(6a) O(6) N(10) 64(1) . . . ?
O(7a) O(6) N(10) 67.3(7) . . . ?
O(5a) O(7) O(7a) 128(1) . . . ?
O(5a) O(7) N(10) 58.6(9) . . . ?
O(7a) O(7) N(10) 69.9(8) . . . ?
O(6) O(7a) O(7) 100(1) . . . ?
O(6) O(7a) N(10) 49.5(6) . . . ?
O(7) O(7a) N(10) 50.9(5) . . . ?
H(21) O(8) H(22) 128(7) . . . no
H(23) O(9) H(24) 153(11) . . . no
Cu(1) N(1) C(1) 128.4(2) . . . ?
Cu(1) N(1) C(5) 112.9(2) . . . ?
C(1) N(1) C(5) 118.4(2) . . . ?
C(6) N(2) H(18) 123(2) . . . no
C(6) N(2) H(19) 121(2) . . . no
H(18) N(2) H(19) 115(3) . . . no
Cu(1) N(3) N(4) 116.7(2) . . . ?
Cu(1) N(3) C(6) 119.0(2) . . . ?
N(4) N(3) C(6) 124.2(2) . . . ?
Cu(2) N(4) N(3) 138.4(2) 2_656 2_656 2_656 ?
Cu(2) N(4) C(7) 113.3(2) 2_656 2_656 2_656 ?
N(3) N(4) C(7) 108.3(2) . . . ?
Cu(1) N(5) C(7) 114.1(2) . . . ?
Cu(1) N(5) H(20) 129(2) . . . no
C(7) N(5) H(20) 116(2) . . . no
Cu(1) N(6) C(8) 110.0(2) . . . ?
Cu(1) N(6) H(14) 104(2) . . . no
Cu(1) N(6) H(15) 109(2) . . . no
C(8) N(6) H(14) 111(2) . . . no
C(8) N(6) H(15) 113(2) . . . no
H(14) N(6) H(15) 109(3) . . . no
Cu(2) N(7) C(10) 106.5(2) . . . ?
Cu(2) N(7) H(16) 112(2) . . . no
Cu(2) N(7) H(17) 111(2) . . . no
C(10) N(7) H(16) 113(2) . . . no
C(10) N(7) H(17) 114(2) . . . no
H(16) N(7) H(17) 101(3) . . . no
Cu(2) N(8) C(11) 126.7(2) . . . ?
Cu(2) N(8) C(15) 114.0(2) . . . ?
C(11) N(8) C(15) 119.0(3) . . . ?
O(2) N(9) O(3) 118.3(3) . . . ?
O(2) N(9) O(4) 120.1(3) . . . ?
O(3) N(9) O(4) 121.6(3) . . . ?
O(5) N(10) O(5a) 69(1) . . . ?
O(5) N(10) O(6a) 72(1) . . . ?
O(5) N(10) O(6) 117.1(4) . . . ?
O(5) N(10) O(7) 120.6(4) . . . ?
O(5) N(10) O(7a) 175.9(7) . . . ?
O(5a) N(10) O(6a) 141(2) . . . ?
O(5a) N(10) O(6) 169(1) . . . ?
O(5a) N(10) O(7) 53(1) . . . ?
O(5a) N(10) O(7a) 112(1) . . . ?
O(6a) N(10) O(6) 46(1) . . . ?
O(6a) N(10) O(7) 164(1) . . . ?
O(6a) N(10) O(7a) 107(1) . . . ?
O(6) N(10) O(7) 122.2(5) . . . ?
O(6) N(10) O(7a) 63.2(8) . . . ?
O(7) N(10) O(7a) 59.2(8) . . . ?
N(1) C(1) C(2) 122.9(3) . . . ?
N(1) C(1) H(1) 116(2) . . . no
C(2) C(1) H(1) 121(2) . . . no
C(1) C(2) C(3) 118.6(3) . . . ?
C(1) C(2) H(2) 117(2) . . . no
C(3) C(2) H(2) 124(2) . . . no
C(2) C(3) C(4) 119.5(3) . . . ?
C(2) C(3) H(3) 120(2) . . . no
C(4) C(3) H(3) 120(2) . . . no
C(3) C(4) C(5) 119.0(3) . . . ?
C(3) C(4) H(4) 121(2) . . . no
C(5) C(4) H(4) 120(2) . . . no
N(1) C(5) C(4) 121.5(2) . . . ?
N(1) C(5) C(6) 114.8(2) . . . ?
C(4) C(5) C(6) 123.7(2) . . . ?
N(2) C(6) N(3) 127.7(2) . . . ?
N(2) C(6) C(5) 119.8(2) . . . ?
N(3) C(6) C(5) 112.5(2) . . . ?
N(4) C(7) N(5) 121.6(2) . . . ?
N(4) C(7) C(15) 115.1(2) . . . ?
N(5) C(7) C(15) 123.3(2) . . . ?
N(6) C(8) C(9) 110.2(2) . . . ?
N(6) C(8) H(5) 110(2) . . . no
N(6) C(8) H(6) 107(2) . . . no
C(9) C(8) H(5) 109(2) . . . no
C(9) C(8) H(6) 111(2) . . . no
H(5) C(8) H(6) 109(2) . . . no
O(1) C(9) C(8) 109.5(2) . . . ?
O(1) C(9) C(10) 108.1(2) . . . ?
O(1) C(9) H(7) 108(2) . . . no
C(8) C(9) C(10) 111.8(2) . . . ?
C(8) C(9) H(7) 111(2) . . . no
C(10) C(9) H(7) 109(2) . . . no
N(7) C(10) C(9) 107.4(2) . . . ?
N(7) C(10) H(8) 107(2) . . . no
N(7) C(10) H(9) 109(2) . . . no
C(9) C(10) H(8) 115(2) . . . no
C(9) C(10) H(9) 110(2) . . . no
H(8) C(10) H(9) 108(2) . . . no
N(8) C(11) C(12) 122.3(3) . . . ?
N(8) C(11) H(10) 112(2) . . . no
C(12) C(11) H(10) 125(2) . . . no
C(11) C(12) C(13) 118.6(3) . . . ?
C(11) C(12) H(11) 119(2) . . . no
C(13) C(12) H(11) 122(2) . . . no
C(12) C(13) C(14) 119.8(3) . . . ?
C(12) C(13) H(12) 121(2) . . . no
C(14) C(13) H(12) 119(2) . . . no
C(13) C(14) C(15) 118.8(3) . . . ?
C(13) C(14) H(13) 122(2) . . . no
C(15) C(14) H(13) 119(2) . . . no
N(8) C(15) C(7) 114.4(2) . . . ?
N(8) C(15) C(14) 121.5(3) . . . ?
C(7) C(15) C(14) 124.0(3) 2_656 2_656 2_656 ?

loop_
_geom_bond_atom_site_label_1
_geom_bond_atom_site_label_2
_geom_bond_distance
_geom_bond_site_symmetry_1
_geom_bond_site_symmetry_2
_geom_bond_publ_flag
Cu(1) O(1) 2.251(2) . . ?
Cu(1) N(1) 2.025(2) . . ?
Cu(1) N(3) 1.950(2) . . ?
Cu(1) N(5) 1.936(2) . . ?
Cu(1) N(6) 2.020(2) . . ?
Cu(2) O(1) 1.894(2) . . ?
Cu(2) N(4) 1.984(2) . . ?
Cu(2) N(7) 1.991(3) . . ?
Cu(2) N(8) 1.966(2) . . ?
O(1) C(9) 1.424(3) . . ?
O(2) N(9) 1.257(3) . . ?
O(3) N(9) 1.219(3) . . ?
O(4) N(9) 1.237(4) . . ?
O(5) O(5a) 1.35(2) . . ?
O(5) O(6a) 1.43(2) . . ?
O(5) N(10) 1.274(4) . . ?
O(5a) O(7) 1.03(2) . . ?
O(5a) N(10) 1.10(1) . . ?
O(6a) O(6) 0.92(2) . . ?
O(6a) N(10) 1.14(1) . . ?
O(6) O(7a) 1.41(2) . . ?
O(6) N(10) 1.200(5) . . ?
O(7) O(7a) 1.33(2) . . ?
O(7) N(10) 1.204(4) . . ?
O(7a) N(10) 1.46(1) . . ?
O(8) H(21) 0.84(5) . . no
O(8) H(22) 0.68(6) . . no
O(9) H(23) 0.50(6) . . no
O(9) H(24) 0.79(5) . . no
N(1) C(1) 1.335(3) . . ?
N(1) C(5) 1.357(3) . . ?
N(2) C(6) 1.324(3) . . ?
N(2) H(18) 0.88(3) . . no
N(2) H(19) 0.81(3) . . no
N(3) N(4) 1.400(3) . . ?
N(3) C(6) 1.303(3) . . ?
N(4) C(7) 1.342(3) . . ?
N(5) C(7) 1.304(3) . . ?
N(5) H(20) 0.79(3) . . no
N(6) C(8) 1.486(4) . . ?
N(6) H(14) 0.83(3) . . no
N(6) H(15) 0.90(3) . . no
N(7) C(10) 1.484(4) . . ?
N(7) H(16) 0.89(3) . . no
N(7) H(17) 0.83(3) . . no
N(8) C(11) 1.338(4) . . ?
N(8) C(15) 1.348(3) . . ?
C(1) C(2) 1.368(4) . . ?
C(1) H(1) 0.93(3) . . no
C(2) C(3) 1.367(5) . . ?
C(2) H(2) 0.92(3) . . no
C(3) C(4) 1.387(4) . . ?
C(3) H(3) 0.92(3) . . no
C(4) C(5) 1.368(4) . . ?
C(4) H(4) 0.92(3) . . no
C(5) C(6) 1.495(3) . . ?
C(7) C(15) 1.493(4) . . ?
C(8) C(9) 1.519(4) . . ?
C(8) H(5) 0.90(3) . . no
C(8) H(6) 0.97(3) . . no
C(9) C(10) 1.512(4) . . ?
C(9) H(7) 1.01(3) . . no
C(10) H(8) 0.91(3) . . no
C(10) H(9) 1.02(3) . . no
C(11) C(12) 1.377(4) . . ?
C(11) H(10) 0.88(3) . . no
C(12) C(13) 1.368(5) . . ?
C(12) H(11) 0.94(3) . . no
C(13) C(14) 1.383(4) . . ?
C(13) H(12) 0.87(3) . . no
C(14) C(15) 1.375(4) . . ?
C(14) H(13) 0.87(3) . . no

loop_
_geom_contact_atom_site_label_1
_geom_contact_atom_site_label_2
_geom_contact_distance
_geom_contact_site_symmetry_1
_geom_contact_site_symmetry_2
_geom_contact_publ_flag
Cu(2) O(3) 3.457(3) . 6_546 no
O(2) O(8) 2.968(5) . 8_455 no
O(2) N(2) 3.026(4) . 2_656 no
O(2) N(7) 3.061(4) . 6_556 no
O(2) C(4) 3.304(4) . 2_656 no
O(2) C(3) 3.355(4) . . no
O(2) C(11) 3.481(4) . 6_556 no
O(3) N(6) 2.990(4) . 7_556 no
O(3) C(8) 3.183(4) . 7_556 no
O(3) N(8) 3.272(4) . 6_556 no
O(3) O(8) 3.290(5) . 8_455 no
O(3) N(7) 3.529(4) . 6_556 no
O(3) C(15) 3.569(4) . 6_556 no
O(4) C(11) 3.309(4) . 6_556 no
O(4) N(2) 3.345(4) . 2_656 no
O(4) C(1) 3.397(4) . 7_556 no
O(4) N(8) 3.409(4) . 6_556 no
O(4) C(2) 3.449(4) . . no
O(4) C(12) 3.463(4) . 6_556 no
O(4) C(1) 3.482(4) . . no
O(4) C(2) 3.540(4) . 7_556 no
O(4) C(9) 3.583(4) . . no
O(5) C(5) 3.173(4) . 8_454 no
O(5) C(6) 3.206(4) . 8_454 no
O(5) N(2) 3.285(4) . 8_454 no
O(5) C(4) 3.290(5) . 8_454 no
O(5) N(6) 3.320(5) . 6 no
O(5) C(11) 3.326(5) . 4_554 no
O(5) C(8) 3.380(5) . 6 no
O(5a) N(7) 2.96(2) . 4_554 no
O(5a) C(11) 3.00(1) . 4_554 no
O(5a) C(4) 3.23(2) . 8_454 no
O(5a) O(6) 3.45(2) . 7 no
O(5a) N(10) 3.56(2) . 7 no
O(6a) N(5) 2.78(2) . 6 no
O(6a) N(6) 3.11(2) . 6 no
O(6a) C(8) 3.24(2) . 6 no
O(6a) C(5) 3.30(2) . 8_454 no
O(6a) N(1) 3.51(2) . 8_454 no
O(6a) C(4) 3.52(2) . 8_454 no
O(6) N(5) 2.943(5) . 6 no
O(6) C(11) 3.137(6) . 6 no
O(6) C(14) 3.181(6) . 5_454 no
O(6) C(12) 3.582(6) . 6 no
O(7) N(7) 2.845(5) . 4_554 no
O(7) O(9) 3.018(9) . 2_655 no
O(7) C(4) 3.262(5) . 8_454 no
O(7) C(8) 3.282(5) . 4_554 no
O(7) C(10) 3.341(5) . 4_554 no
O(7) C(3) 3.435(6) . 8_454 no
O(7a) O(9) 2.41(2) . 2_655 no
O(7a) C(14) 3.40(2) . 5_454 no
O(7a) C(3) 3.49(2) . 8_454 no
O(7a) C(12) 3.55(2) . 6 no
O(8) O(8) 2.84(1) . 2_755 no
O(8) O(9) 2.866(7) . 4_554 no
O(8) C(12) 3.444(6) . 8_544 no
O(8) C(13) 3.453(5) . 8_544 no
O(8) C(3) 3.511(5) . 8_554 no
O(8) N(9) 3.523(5) . 8_554 no
O(9) O(9) 3.01(1) . 3_756 no
O(9) C(3) 3.549(6) . 7_656 no
N(1) N(5) 3.521(4) . 3_656 no
N(3) N(6) 3.457(3) . 3_656 no
N(4) N(6) 3.571(3) . 3_656 no
N(7) N(9) 3.571(4) . 6_546 no
N(8) N(9) 3.214(4) . 6_546 no
N(9) C(11) 3.342(4) . 6_556 no
N(9) C(2) 3.423(4) . . no
N(9) C(3) 3.561(4) . . no
N(10) C(4) 3.254(4) . 8_454 no
N(10) C(5) 3.460(4) . 8_454 no
C(1) C(14) 3.546(4) . 4_554 no
C(2) C(14) 3.555(5) . 4_554 no

loop_
_geom_torsion_atom_site_label_1
_geom_torsion_atom_site_label_2
_geom_torsion_atom_site_label_3
_geom_torsion_atom_site_label_4
_geom_torsion_site_symmetry_1
_geom_torsion_site_symmetry_2
_geom_torsion_site_symmetry_3
_geom_torsion_site_symmetry_4
_geom_torsion
_geom_torsion_publ_flag
Cu(1) O(1) Cu(2) N(4) . . . . 74.2(1) no
Cu(1) O(1) Cu(2) N(7) . . . . -132.4(1) no
Cu(1) O(1) Cu(2) N(8) . . . . -24.6(2) no
Cu(1) O(1) C(9) C(8) . . . . 37.7(2) no
Cu(1) O(1) C(9) C(10) . . . . 159.7(2) no
Cu(1) N(1) C(1) C(2) . . . . 173.8(2) no
Cu(1) N(1) C(5) C(4) . . . . -174.2(2) no
Cu(1) N(1) C(5) C(6) . . . . 5.3(3) no
Cu(1) N(3) N(4) Cu(2) . . . . -175.7(2) no
Cu(1) N(3) N(4) C(7) . . . . 3.4(3) no
Cu(1) N(3) C(6) N(2) . . . . 175.6(2) no
Cu(1) N(3) C(6) C(5) . . . . -4.2(3) no
Cu(1) N(5) C(7) N(4) . . . . -2.5(4) no
Cu(1) N(5) C(7) C(15) . . . . 177.1(2) no
Cu(1) N(6) C(8) C(9) . . . . 41.2(3) no
Cu(2) O(1) Cu(1) N(1) . . . . -149.91(9) no
Cu(2) O(1) Cu(1) N(3) . . . . -69.8(1) no
Cu(2) O(1) Cu(1) N(5) . . . . 11.8(1) no
Cu(2) O(1) Cu(1) N(6) . . . . 107.9(1) no
Cu(2) O(1) C(9) C(8) . . . . -83.1(2) no
Cu(2) O(1) C(9) C(10) . . . . 38.9(3) no
Cu(2) N(4) N(3) C(6) . . . . 3.7(4) no
Cu(2) N(4) C(7) N(5) . . . . 178.8(2) no
Cu(2) N(4) C(7) C(15) . . . . -0.9(3) no
Cu(2) N(7) C(10) C(9) . . . . 36.3(3) no
Cu(2) N(8) C(11) C(12) . . . . 173.3(3) no
Cu(2) N(8) C(15) C(7) . . . . 3.5(3) no
Cu(2) N(8) C(15) C(14) . . . . -175.7(2) no
O(1) Cu(1) N(1) C(1) . . . . -75.7(3) no
O(1) Cu(1) N(1) C(5) . . . . 97.5(2) no
O(1) Cu(1) N(3) N(4) . . . . 97.0(2) no
O(1) Cu(1) N(3) C(6) . . . . -82.4(2) no
O(1) Cu(1) N(5) C(7) . . . . -98.0(2) no
O(1) Cu(1) N(6) C(8) . . . . -15.5(2) no
O(1) Cu(2) N(4) N(3) . . . . 30.4(3) no
O(1) Cu(2) N(4) C(7) . . . . -148.6(2) no
O(1) Cu(2) N(7) C(10) . . . . -13.0(2) no
O(1) Cu(2) N(8) C(11) . . . . -72.6(3) no
O(1) Cu(2) N(8) C(15) . . . . 100.8(2) no
O(1) C(9) C(8) N(6) . . . . -54.1(3) no
O(1) C(9) C(10) N(7) . . . . -49.7(3) no
O(5) O(5a) O(7) O(7a) . . . . 21(4) no
O(5) O(5a) O(7) N(10) . . . . 12(2) no
O(5) O(5a) N(10) O(6a) . . . . -1(3) no
O(5) O(5a) N(10) O(6) . . . . 123(6) no
O(5) O(5a) N(10) O(7) . . . . -169(1) no
O(5) O(5a) N(10) O(7a) . . . . -175.6(8) no
O(5) O(6a) O(6) O(7a) . . . . 39(4) no
O(5) O(6a) O(6) N(10) . . . . 15(2) no
O(5) O(6a) N(10) O(5a) . . . . 1(3) no
O(5) O(6a) N(10) O(6) . . . . -166(2) no
O(5) O(6a) N(10) O(7) . . . . 145(4) no
O(5) O(6a) N(10) O(7a) . . . . 175.8(8) no
O(5) N(10) O(5a) O(7) . . . . 169(1) no
O(5) N(10) O(6a) O(6) . . . . 166(2) no
O(5) N(10) O(6) O(6a) . . . . -15(2) no
O(5) N(10) O(6) O(7a) . . . . -175.5(8) no
O(5) N(10) O(7) O(5a) . . . . -12(2) no
O(5) N(10) O(7) O(7a) . . . . 175.3(9) no
O(5) N(10) O(7a) O(6) . . . . 96(13) no
O(5) N(10) O(7a) O(7) . . . . -89(13) no
O(5a) O(5) O(6a) O(6) . . . . -18(3) no
O(5a) O(5) O(6a) N(10) . . . . -1(1) no
O(5a) O(5) N(10) O(6a) . . . . 179(2) no
O(5a) O(5) N(10) O(6) . . . . -169(1) no
O(5a) O(5) N(10) O(7) . . . . 10(1) no
O(5a) O(5) N(10) O(7a) . . . . 97(13) no
O(5a) O(7) O(7a) O(6) . . . . -4(2) no
O(5a) O(7) O(7a) N(10) . . . . -8(2) no
O(5a) O(7) N(10) O(6a) . . . . -152(5) no
O(5a) O(7) N(10) O(6) . . . . 167(2) no
O(5a) O(7) N(10) O(7a) . . . . 173(2) no
O(5a) N(10) O(5) O(6a) . . . . -179(2) no
O(5a) N(10) O(6a) O(6) . . . . 167(2) no
O(5a) N(10) O(6) O(6a) . . . . -134(7) no
O(5a) N(10) O(6) O(7a) . . . . 66(7) no
O(5a) N(10) O(7) O(7a) . . . . -173(2) no
O(5a) N(10) O(7a) O(6) . . . . -169(1) no
O(5a) N(10) O(7a) O(7) . . . . 6(2) no
O(6a) O(5) O(5a) O(7) . . . . -12(3) no
O(6a) O(5) O(5a) N(10) . . . . 1(1) no
O(6a) O(5) N(10) O(6) . . . . 12(1) no
O(6a) O(5) N(10) O(7) . . . . -169(1) no
O(6a) O(5) N(10) O(7a) . . . . -83(13) no
O(6a) O(6) O(7a) O(7) . . . . -27(3) no
O(6a) O(6) O(7a) N(10) . . . . -23(2) no
O(6a) O(6) N(10) O(7) . . . . 165(2) no
O(6a) O(6) N(10) O(7a) . . . . 160(2) no
O(6a) N(10) O(5a) O(7) . . . . 168(2) no
O(6a) N(10) O(6) O(7a) . . . . -160(2) no
O(6a) N(10) O(7) O(7a) . . . . 35(5) no
O(6a) N(10) O(7a) O(6) . . . . 15(2) no
O(6a) N(10) O(7a) O(7) . . . . -170(1) no
O(6) O(6a) O(5) N(10) . . . . -17(2) no
O(6) O(6a) N(10) O(7) . . . . -49(5) no
O(6) O(6a) N(10) O(7a) . . . . -19(2) no
O(6) O(7a) O(7) N(10) . . . . 4.0(7) no
O(6) O(7a) N(10) O(7) . . . . -174.8(9) no
O(6) N(10) O(5a) O(7) . . . . -68(7) no
O(6) N(10) O(7) O(7a) . . . . -5.5(9) no
O(6) N(10) O(7a) O(7) . . . . 174.8(9) no
O(7) O(5a) O(5) N(10) . . . . -13(2) no
O(7) O(5a) N(10) O(7a) . . . . -6(2) no
O(7) O(7a) O(6) N(10) . . . . -4.1(7) no
O(7) N(10) O(6) O(7a) . . . . 5.3(9) no
O(7a) O(6) O(6a) N(10) . . . . 23(2) no
O(7a) O(7) O(5a) N(10) . . . . 8(2) no
N(1) Cu(1) O(1) C(9) . . . . 89.4(2) no
N(1) Cu(1) N(3) N(4) . . . . -175.0(2) no
N(1) Cu(1) N(3) C(6) . . . . 5.6(2) no
N(1) Cu(1) N(5) C(7) . . . . 26.3(4) no
N(1) Cu(1) N(6) C(8) . . . . -104.0(2) no
N(1) C(1) C(2) C(3) . . . . -1.0(5) no
N(1) C(5) C(4) C(3) . . . . -0.4(5) no
N(1) C(5) C(6) N(2) . . . . 179.2(3) no
N(1) C(5) C(6) N(3) . . . . -1.1(3) no
N(2) C(6) N(3) N(4) . . . . -3.8(5) no
N(2) C(6) C(5) C(4) . . . . -1.3(4) no
N(3) Cu(1) O(1) C(9) . . . . 169.6(2) no
N(3) Cu(1) N(1) C(1) . . . . -179.0(3) no
N(3) Cu(1) N(1) C(5) . . . . -5.8(2) no
N(3) Cu(1) N(5) C(7) . . . . 3.3(2) no
N(3) Cu(1) N(6) C(8) . . . . 139(1) no
N(3) N(4) Cu(2) N(7) . . . . -77.1(3) no
N(3) N(4) Cu(2) N(8) . . . . -178.8(3) no
N(3) N(4) C(7) N(5) . . . . -0.5(4) no
N(3) N(4) C(7) C(15) . . . . 179.8(2) no
N(3) C(6) C(5) C(4) . . . . 178.4(3) no
N(4) Cu(2) O(1) C(9) . . . . -168.1(2) no
N(4) Cu(2) N(7) C(10) . . . . 98.3(3) no
N(4) Cu(2) N(8) C(11) . . . . -176.6(3) no
N(4) Cu(2) N(8) C(15) . . . . -3.1(2) no
N(4) N(3) Cu(1) N(5) . . . . -3.7(2) no
N(4) N(3) Cu(1) N(6) . . . . -57(1) no
N(4) N(3) C(6) C(5) . . . . 176.5(2) no
N(4) C(7) C(15) N(8) . . . . -1.7(4) no
N(4) C(7) C(15) C(14) . . . . 177.5(3) no
N(5) Cu(1) O(1) C(9) . . . . -108.8(2) no
N(5) Cu(1) N(1) C(1) . . . . 158.0(3) no
N(5) Cu(1) N(1) C(5) . . . . -28.8(4) no
N(5) Cu(1) N(3) C(6) . . . . 176.9(2) no
N(5) Cu(1) N(6) C(8) . . . . 86.3(2) no
N(5) C(7) C(15) N(8) . . . . 178.6(3) no
N(5) C(7) C(15) C(14) . . . . -2.2(5) no
N(6) Cu(1) O(1) C(9) . . . . -12.8(2) no
N(6) Cu(1) N(1) C(1) . . . . 5.9(3) no
N(6) Cu(1) N(1) C(5) . . . . 179.1(2) no
N(6) Cu(1) N(3) C(6) . . . . 123(1) no
N(6) Cu(1) N(5) C(7) . . . . 178.9(2) no
N(6) C(8) C(9) C(10) . . . . -173.9(2) no
N(7) Cu(2) O(1) C(9) . . . . -14.7(2) no
N(7) Cu(2) N(4) C(7) . . . . 103.9(3) no
N(7) Cu(2) N(8) C(11) . . . . 31.4(3) no
N(7) Cu(2) N(8) C(15) . . . . -155.1(2) no
N(7) C(10) C(9) C(8) . . . . 71.0(3) no
N(8) Cu(2) O(1) C(9) . . . . 93.1(2) no
N(8) Cu(2) N(4) C(7) . . . . 2.2(2) no
N(8) Cu(2) N(7) C(10) . . . . -164.6(2) no
N(8) C(11) C(12) C(13) . . . . 1.2(5) no
N(8) C(15) C(14) C(13) . . . . 2.0(5) no
C(1) N(1) C(5) C(4) . . . . -0.2(4) no
C(1) N(1) C(5) C(6) . . . . 179.3(2) no
C(1) C(2) C(3) C(4) . . . . 0.3(5) no
C(2) C(1) N(1) C(5) . . . . 0.9(5) no
C(2) C(3) C(4) C(5) . . . . 0.3(5) no
C(3) C(4) C(5) C(6) . . . . -179.8(3) no
C(6) N(3) N(4) C(7) . . . . -177.3(3) no
C(7) C(15) N(8) C(11) . . . . 177.5(3) no
C(7) C(15) C(14) C(13) . . . . -177.1(3) no
C(11) N(8) C(15) C(14) . . . . -1.7(4) no
C(11) C(12) C(13) C(14) . . . . -0.9(5) no
C(12) C(11) N(8) C(15) . . . . 0.1(5) no
C(12) C(13) C(14) C(15) . . . . -0.6(5) no

loop_
_cod_changelog_entry_id
_cod_changelog_entry_author
_cod_changelog_entry_date
_cod_changelog_entry_text
1 'Vaitkus, Antanas' 2022-09-16T22:05:00+03:00
;
 Removed duplicate symmetry operations from the space group symmetry operation
 list and updated space group information.
;
